data_1000115
loop_
_publ_author_name
'Marcos, M D'
'Amoros, P'
'Le Bail, A'

_publ_section_title
;
Synthesis and crystal structure of a tubular hydroxyphosphite:
Zn~11~(HPO~3~)~8~(OH)~6~
;
_journal_coden_ASTM JSSCBI
_journal_name_full 'Journal of Solid State Chemistry'
_journal_page_first 250
_journal_page_last 257
_journal_paper_doi 10.1006/jssc.1993.1345
_journal_volume 107
_journal_year 1993
_chemical_formula_structural 'Zn11 (H P O3)8 (O H)6'
_chemical_formula_sum 'H14 O30 P8 Zn11'
_chemical_name_systematic
;
Zinc octakis(hydrogenphosphate(III)) hexahydroxide
;
_space_group_IT_number 186
_symmetry_cell_setting hexagonal
_symmetry_Int_Tables_number 186
_symmetry_space_group_name_Hall 'P 6c -2c'
_symmetry_space_group_name_H-M 'P 63 m c'
_cell_angle_alpha 90
_cell_angle_beta 90
_cell_angle_gamma 120
_cell_formula_units_Z 1
_cell_length_a 12.872(1)
_cell_length_b 12.872(1)
_cell_length_c 4.9772(4)
_cell_volume 714.2
_refine_ls_R_factor_all 0.03
_cod_database_code 1000115

loop_
_symmetry_equiv_pos_as_xyz
x,y,z
-y,x-y,z
y-x,-x,z
-y,-x,z
y-x,y,z
x,x-y,z
-x,-y,1/2+z
y,y-x,1/2+z
x-y,x,1/2+z
y,x,1/2+z
x-y,-y,1/2+z
-x,y-x,1/2+z

loop_
_atom_site_aniso_label
_atom_site_aniso_U_11
_atom_site_aniso_U_12
_atom_site_aniso_U_13
_atom_site_aniso_U_22
_atom_site_aniso_U_23
_atom_site_aniso_U_33
Zn1 0.0190(2) 0.0093(1) -0.0020(2) 0.0205(2) -0.0029(2) 0.0157(2)
P1 0.0123(3) 0.0050(3) .0000(2) 0.0123(3) .0000(2) 0.0122(5)
P2 0.0092(4) 0.0046(2) 0. 0.0092(4) 0. 0.0152(8)
O1 0.0245(11) 0.0102(8) -0.0005(9) 0.0149(9) 0.0019(8) 0.0131(9)
O2 0.0188(10) 0.0047(12) 0.0054(7) 0.0188(10) -0.0054(7) 0.0130(13)
O3 0.0134(10) 0.0069(12) -0.0011(8) 0.0134(10) 0.0011(8) 0.0487(26)
O4 0.0187(10) 0.0112(13) 0.0020(6) 0.0187(10) -0.0020(6) 0.0145(14)

loop_
_atom_site_label
_atom_site_type_symbol
_atom_site_symmetry_multiplicity
_atom_site_Wyckoff_symbol
_atom_site_fract_x
_atom_site_fract_y
_atom_site_fract_z
_atom_site_occupancy
_atom_site_attached_hydrogens
_atom_site_calc_flag
Zn1 Zn2+ 12 d 0.42918(4) 0.34856(4) 0. 0.9167 0 d
P1 P3+ 6 c 0.16139(5) 0.83861(5) 0.9810(3) 1. 0 d
P2 P3+ 2 b 0.6667 0.3333 0.7538(5) 1. 0 d
O1 O2- 12 d 0.3437(2) 0.0736(2) 0.6437(5) 1. 0 d
O2 O2- 6 c 0.1981(2) 0.8019(2) 0.7180(7) 1. 0 d
O3 O2- 6 c 0.3987(2) 0.6013(2) 0.339(1) 1. 0 d
O4 O2- 6 c 0.4747(1) 0.5253(1) 0.8018(7) 1. 1 d
H1 H1+ 6 c 0.449(3) 0.551(3) 0.94(1) 1. 0 d
H2 H1+ 6 c 0.099(4) -0.099(4) 0.93(1) 1. 0 d
H3 H1+ 2 b 0.6667 0.3333 0.47(1) 1. 0 d

loop_
_atom_type_symbol
_atom_type_oxidation_number
Zn2+ 2.000
P3+ 3.000
O2- -2.000
H1+ 1.000
